data_4322058
loop_
_publ_author_name
'Ann J. Stemmler'
'Jeff W. Kampf'
'Martin L. Kirk'
'Bassel H. Atasi'
'Vincent L. Pecoraro'

_publ_section_title
;
 The Preparation, Characterization, and Magnetism of Copper
 15-Metallacrown-5 Lanthanide Complexes
;
_journal_name_full 'Inorganic Chemistry'
_journal_page_first 2807
_journal_page_last 2817
_journal_paper_doi 10.1021/ic9800233
_journal_volume 38
_journal_year 1999
_chemical_formula_sum 'C10 H36 Cu5 Eu N12 O24.5'
_chemical_formula_weight 1186.17
_chemical_name_systematic
; 
 ? 
;
_space_group_IT_number 2
_symmetry_cell_setting triclinic
_symmetry_space_group_name_Hall '-P 1'
_symmetry_space_group_name_H-M 'P -1'
_atom_sites_solution_hydrogens geom
_atom_sites_solution_primary direct
_atom_sites_solution_secondary difmap
_audit_creation_method SHELXL
_cell_angle_alpha 93.85(3)
_cell_angle_beta 94.79(3)
_cell_angle_gamma 107.14(3)
_cell_formula_units_Z 2
_cell_length_a 11.163(5)
_cell_length_b 11.524(4)
_cell_length_c 13.323(4)
_cell_measurement_reflns_used 40
_cell_measurement_temperature 293(2)
_cell_measurement_theta_max 12.25
_cell_measurement_theta_min 7.50
_cell_volume 1624.5(11)
_computing_cell_refinement 'Siemens XSCANS'
_computing_data_collection 'Siemens XSCANS'
_computing_data_reduction 'Siemens XSCANS'
_computing_molecular_graphics 'Siemens SHELXTL'
_computing_publication_material 'Siemens SHELXTL'
_computing_structure_refinement 'Siemens SHELXTL'
_computing_structure_solution 'Siemens SHELXTL'
_diffrn_ambient_temperature 178(2)
_diffrn_measurement_device 'Siemns P4'
_diffrn_measurement_method 'omega scans'
_diffrn_radiation_monochromator graphite
_diffrn_radiation_source 'fine-focus sealed tube'
_diffrn_radiation_type MoK\a
_diffrn_radiation_wavelength 0.71073
_diffrn_reflns_av_R_equivalents 0.0000
_diffrn_reflns_av_sigmaI/netI 0.1272
_diffrn_reflns_limit_h_max 13
_diffrn_reflns_limit_h_min -13
_diffrn_reflns_limit_k_max 14
_diffrn_reflns_limit_k_min -14
_diffrn_reflns_limit_l_max 16
_diffrn_reflns_limit_l_min 0
_diffrn_reflns_number 6344
_diffrn_reflns_theta_max 26.03
_diffrn_reflns_theta_min 2.53
_diffrn_standards_decay_% 8.00
_diffrn_standards_interval_count 97
_diffrn_standards_number 3
_exptl_absorpt_coefficient_mu 5.229
_exptl_absorpt_correction_T_max 0.855
_exptl_absorpt_correction_T_min 0.606
_exptl_absorpt_correction_type empirical
_exptl_crystal_colour green
_exptl_crystal_density_diffrn 2.425
_exptl_crystal_description plate
_exptl_crystal_F_000 1168
_exptl_crystal_size_max 0.24
_exptl_crystal_size_mid 0.18
_exptl_crystal_size_min 0.10
_refine_diff_density_max 6.730
_refine_diff_density_min -5.917
_refine_diff_density_rms 0.526
_refine_ls_extinction_method none
_refine_ls_goodness_of_fit_all 1.016
_refine_ls_goodness_of_fit_obs 1.114
_refine_ls_matrix_type full
_refine_ls_number_parameters 479
_refine_ls_number_reflns 6291
_refine_ls_number_restraints 0
_refine_ls_restrained_S_all 1.016
_refine_ls_restrained_S_obs 1.114
_refine_ls_R_factor_all 0.1578
_refine_ls_R_factor_obs 0.1230
_refine_ls_shift/esd_max 0.000
_refine_ls_shift/esd_mean 0.000
_refine_ls_structure_factor_coef Fsqd
_refine_ls_weighting_details 'w=1/[\s^2^(Fo^2^)+(0.2512P)^2^+0.0000P] where P=(Fo^2^+2Fc^2^)/3'
_refine_ls_weighting_scheme calc
_refine_ls_wR_factor_all 0.3277
_refine_ls_wR_factor_obs 0.2979
_reflns_number_observed 4437
_reflns_number_total 6344
_reflns_observed_criterion >2sigma(I)
_cod_data_source_file ic9800233_3.cif
_cod_data_source_block cugly
_cod_depositor_comments
;
The following automatic conversions were performed:

'_refine_ls_weighting_scheme' value 'calc
w=1/[\s^2^(Fo^2^)+(0.2512P)^2^+0.0000P] where P=(Fo^2^+2Fc^2^)/3' was
changed to 'calc'. New tag '_refine_ls_weighting_details' was
created. The value of the new tag was set to
'w=1/[\s^2^(Fo^2^)+(0.2512P)^2^+0.0000P] where P=(Fo^2^+2Fc^2^)/3'.

Automatic conversion script
Id: cif_fix_values 3143 2015-03-26 13:38:13Z robertas 
;
_cod_original_cell_volume 1624.5(10)
_cod_original_formula_sum 'C10 H36 Cu5 Eu N12 O24.50'
_cod_database_code 4322058

loop_
_symmetry_equiv_pos_as_xyz
'x, y, z'
'-x, -y, -z'

loop_
_atom_site_aniso_label
_atom_site_aniso_U_11
_atom_site_aniso_U_22
_atom_site_aniso_U_33
_atom_site_aniso_U_23
_atom_site_aniso_U_13
_atom_site_aniso_U_12
Eu1 0.0222(6) 0.0199(5) 0.0185(4) 0.0024(3) 0.0013(3) 0.0054(4)
Cu1 0.0228(13) 0.0199(10) 0.0211(8) 0.0039(7) 0.0021(8) 0.0069(9)
Cu2 0.0186(13) 0.0256(10) 0.0212(9) 0.0042(7) 0.0020(8) 0.0044(9)
Cu3 0.0272(14) 0.0229(10) 0.0218(9) 0.0011(7) 0.0060(8) 0.0050(9)
Cu4 0.0313(15) 0.0220(10) 0.0228(9) 0.0020(7) 0.0021(8) 0.0098(10)
Cu5 0.0195(13) 0.0277(11) 0.0176(8) 0.0025(7) 0.0000(7) 0.0077(9)
O1 0.022(7) 0.031(6) 0.019(5) 0.014(4) 0.008(4) 0.011(5)
O2 0.010(6) 0.023(5) 0.015(4) -0.007(4) -0.008(4) 0.004(5)
O3 0.018(7) 0.029(6) 0.014(4) -0.004(4) -0.003(4) 0.004(5)
O4 0.031(8) 0.034(7) 0.021(5) 0.007(5) 0.010(5) 0.013(6)
O5 0.014(7) 0.029(6) 0.032(6) -0.011(5) 0.004(5) -0.008(5)
O6 0.024(8) 0.027(6) 0.024(5) -0.005(5) 0.002(5) 0.012(6)
O7 0.048(10) 0.044(8) 0.019(5) 0.006(5) 0.003(5) 0.030(7)
O8 0.034(8) 0.030(6) 0.011(4) -0.004(4) -0.004(4) 0.018(6)
O9 0.042(9) 0.017(5) 0.022(5) 0.002(4) 0.003(5) 0.018(6)
O10 0.021(7) 0.022(6) 0.025(5) -0.002(4) -0.003(5) 0.008(5)
N1 0.013(9) 0.053(10) 0.028(7) 0.007(7) -0.003(6) -0.003(8)
N2 0.027(9) 0.016(6) 0.022(6) 0.005(5) 0.003(6) 0.009(6)
N3 0.020(9) 0.023(7) 0.035(7) 0.002(6) 0.011(6) 0.001(6)
N4 0.026(9) 0.021(7) 0.020(6) 0.001(5) -0.007(6) 0.002(6)
N5 0.064(14) 0.026(8) 0.030(7) 0.004(6) 0.001(8) 0.010(9)
N6 0.031(10) 0.032(8) 0.026(6) -0.004(6) -0.006(6) 0.016(7)
N7 0.032(10) 0.023(7) 0.023(6) 0.002(5) 0.008(6) 0.002(7)
N8 0.007(8) 0.034(7) 0.012(5) 0.005(5) -0.001(5) 0.007(6)
N9 0.025(10) 0.025(7) 0.028(7) -0.002(6) -0.006(6) 0.009(7)
N10 0.018(9) 0.028(7) 0.017(6) -0.011(5) -0.003(5) 0.003(6)
C1 0.016(10) 0.027(8) 0.024(7) 0.005(6) 0.009(6) 0.009(7)
C2 0.021(11) 0.039(10) 0.025(7) 0.005(7) 0.007(7) 0.002(8)
C3 0.017(10) 0.022(8) 0.022(7) 0.011(6) 0.004(6) -0.004(7)
C4 0.048(14) 0.027(9) 0.023(7) 0.008(7) 0.011(8) 0.013(9)
C5 0.049(15) 0.027(9) 0.033(8) 0.003(7) 0.013(8) 0.018(10)
C6 0.019(11) 0.024(8) 0.031(8) -0.007(6) 0.001(7) 0.008(8)
C7 0.030(11) 0.023(8) 0.033(8) -0.003(6) -0.016(7) 0.022(8)
C8 0.031(13) 0.058(12) 0.018(7) 0.000(7) -0.002(7) 0.025(10)
C9 0.010(10) 0.025(8) 0.030(7) -0.001(6) 0.004(6) 0.008(7)
C10 0.032(12) 0.022(8) 0.025(7) 0.008(6) 0.012(7) 0.007(8)
N11 0.142(25) 0.031(10) 0.054(11) -0.002(9) 0.064(14) 0.011(13)
O11 0.201(26) 0.021(7) 0.054(10) 0.010(7) 0.074(13) -0.019(11)
O12 0.083(14) 0.032(8) 0.035(7) 0.004(6) -0.034(8) -0.022(8)
O13 0.023(8) 0.028(7) 0.048(7) 0.008(6) 0.017(6) -0.003(6)
O14 0.038(9) 0.019(6) 0.039(6) 0.003(5) 0.010(6) 0.006(6)
O15 0.035(9) 0.035(7) 0.025(5) 0.006(5) 0.000(5) 0.005(6)
O16 0.024(8) 0.038(7) 0.025(5) -0.002(5) 0.000(5) 0.010(6)
N12 0.048(14) 0.051(10) 0.024(7) 0.020(7) 0.004(7) 0.022(9)
O17 0.036(9) 0.036(7) 0.025(5) 0.009(5) 0.004(5) 0.001(6)
O18 0.030(10) 0.085(13) 0.039(7) 0.010(8) -0.003(7) -0.016(9)
O19 0.033(11) 0.045(9) 0.073(10) -0.003(8) 0.010(8) 0.019(8)
O20 0.016(7) 0.029(6) 0.029(5) -0.001(5) -0.001(5) -0.002(5)
O21 0.031(9) 0.037(7) 0.031(6) 0.007(5) 0.015(5) 0.017(6)
O22 0.051(11) 0.032(7) 0.041(7) 0.015(6) 0.022(7) 0.010(7)
O23 0.024(8) 0.043(8) 0.041(7) 0.006(6) 0.005(6) 0.017(7)
O24 0.031(9) 0.029(7) 0.050(7) -0.001(6) -0.002(6) 0.009(6)
O25 0.049(28) 0.046(22) 0.173(48) -0.027(27) -0.044(29) -0.004(20)

loop_
_atom_site_label
_atom_site_type_symbol
_atom_site_fract_x
_atom_site_fract_y
_atom_site_fract_z
_atom_site_U_iso_or_equiv
_atom_site_thermal_displace_type
_atom_site_occupancy
_atom_site_calc_flag
_atom_site_refinement_flags
_atom_site_disorder_group
Eu1 Eu 0.15114(9) 0.30512(7) 0.25727(5) 0.0204(3) Uani 1 d . .
Cu1 Cu 0.0474(2) 0.5854(2) 0.34941(13) 0.0211(5) Uani 1 d . .
Cu2 Cu -0.0987(2) 0.3451(2) 0.04948(13) 0.0222(5) Uani 1 d . .
Cu3 Cu 0.1782(2) 0.1259(2) 0.00627(14) 0.0244(5) Uani 1 d . .
Cu4 Cu 0.4321(2) 0.1721(2) 0.30326(14) 0.0250(5) Uani 1 d . .
Cu5 Cu 0.3094(2) 0.4171(2) 0.53207(13) 0.0216(5) Uani 1 d . .
O1 O -0.0788(12) 0.6206(11) 0.2568(8) 0.023(3) Uani 1 d . .
O2 O 0.0254(10) 0.4442(10) 0.2541(7) 0.017(2) Uani 1 d U .
O3 O -0.1123(11) 0.2473(11) -0.0806(7) 0.022(3) Uani 1 d . .
O4 O 0.0459(13) 0.2933(11) 0.0827(8) 0.027(3) Uani 1 d . .
O5 O 0.2873(12) 0.0230(11) 0.0221(9) 0.029(3) Uani 1 d . .
O6 O 0.2303(12) 0.1791(11) 0.1456(8) 0.024(3) Uani 1 d . .
O7 O 0.5160(14) 0.2056(12) 0.4412(8) 0.033(3) Uani 1 d . .
O8 O 0.3539(12) 0.2964(11) 0.3414(7) 0.024(3) Uani 1 d . .
O9 O 0.2576(13) 0.5493(10) 0.5987(8) 0.025(3) Uani 1 d . .
O10 O 0.1910(12) 0.4229(10) 0.4216(8) 0.023(3) Uani 1 d . .
N1 N -0.2173(15) 0.4407(16) 0.0160(11) 0.034(4) Uani 1 d . .
H1A H -0.1992(15) 0.4759(16) -0.0415(11) 0.067(19) Uiso 1 calc R .
H1B H -0.2969(15) 0.3904(16) 0.0059(11) 0.067(19) Uiso 1 calc R .
N2 N -0.0628(14) 0.4488(12) 0.1735(9) 0.021(3) Uani 1 d . .
N3 N 0.1086(15) 0.0824(13) -0.1386(10) 0.027(3) Uani 1 d . .
H3A H 0.1656(15) 0.1233(13) -0.1777(10) 0.067(19) Uiso 1 calc R .
H3B H 0.0953(15) 0.0021(13) -0.1544(10) 0.067(19) Uiso 1 calc R .
N4 N 0.0510(15) 0.2073(13) 0.0068(9) 0.024(3) Uani 1 d . .
N5 N 0.4880(20) 0.0313(14) 0.2538(11) 0.041(5) Uani 1 d . .
H5A H 0.5728(20) 0.0535(14) 0.2616(11) 0.067(19) Uiso 1 calc R .
H5B H 0.4597(20) -0.0304(14) 0.2921(11) 0.067(19) Uiso 1 calc R .
N6 N 0.3218(16) 0.1238(14) 0.1799(10) 0.029(4) Uani 1 d . .
N7 N 0.4462(15) 0.4124(13) 0.6361(10) 0.027(3) Uani 1 d . .
H7A H 0.5023(15) 0.4872(13) 0.6489(10) 0.067(19) Uiso 1 calc R .
H7B H 0.4132(15) 0.3909(13) 0.6939(10) 0.067(19) Uiso 1 calc R .
N8 N 0.3881(13) 0.3307(13) 0.4456(8) 0.017(3) Uani 1 d U .
N9 N 0.0597(15) 0.7111(13) 0.4663(10) 0.027(3) Uani 1 d . .
H9A H 0.0913(15) 0.7865(13) 0.4471(10) 0.067(19) Uiso 1 calc R .
H9B H -0.0176(15) 0.7037(13) 0.4851(10) 0.067(19) Uiso 1 calc R .
N10 N 0.1477(14) 0.5254(13) 0.4409(9) 0.023(3) Uani 1 d . .
C1 C -0.1097(17) 0.5374(15) 0.1848(11) 0.021(3) Uani 1 d . .
C2 C -0.2066(19) 0.5342(18) 0.0981(12) 0.029(4) Uani 1 d . .
H2A H -0.2880(19) 0.5205(18) 0.1236(12) 0.067(19) Uiso 1 calc R .
H2B H -0.1851(19) 0.6132(18) 0.0716(12) 0.067(19) Uiso 1 calc R .
C3 C -0.0300(17) 0.1960(15) -0.0726(11) 0.022(4) Uani 1 d . .
C4 C -0.0085(21) 0.1104(17) -0.1605(12) 0.032(4) Uani 1 d . .
H4A H -0.0782(21) 0.0354(17) -0.1701(12) 0.067(19) Uiso 1 calc R .
H4B H -0.0065(21) 0.1498(17) -0.2227(12) 0.067(19) Uiso 1 calc R .
C5 C 0.3447(22) 0.0496(17) 0.1123(13) 0.034(5) Uani 1 d . .
C6 C 0.4432(18) -0.0124(16) 0.1471(12) 0.025(4) Uani 1 d . .
H6A H 0.4058(18) -0.1004(16) 0.1399(12) 0.067(19) Uiso 1 calc R .
H6B H 0.5131(18) 0.0079(16) 0.1062(12) 0.067(19) Uiso 1 calc R .
C7 C 0.4664(19) 0.2807(15) 0.4885(12) 0.027(4) Uani 1 d U .
C8 C 0.5124(20) 0.3230(20) 0.6012(11) 0.033(5) Uani 1 d . .
H8A H 0.4932(20) 0.2535(20) 0.6409(11) 0.067(19) Uiso 1 calc R .
H8B H 0.6029(20) 0.3615(20) 0.6097(11) 0.067(19) Uiso 1 calc R .
C9 C 0.1838(17) 0.5805(15) 0.5318(12) 0.021(3) Uani 1 d . .
C10 C 0.1446(19) 0.6924(15) 0.5547(12) 0.026(4) Uani 1 d . .
H10A H 0.2189(19) 0.7630(15) 0.5683(12) 0.067(19) Uiso 1 calc R .
H10B H 0.1003(19) 0.6840(15) 0.6146(12) 0.067(19) Uiso 1 calc R .
N11 N -0.0207(30) 0.1083(18) 0.3301(16) 0.077(9) Uani 1 d U .
O11 O -0.1094(25) 0.0182(14) 0.3605(13) 0.099(9) Uani 1 d U .
O12 O 0.0912(19) 0.1466(14) 0.3670(10) 0.061(6) Uani 1 d . .
O13 O -0.0510(13) 0.1607(12) 0.2519(10) 0.034(3) Uani 1 d . .
O14 O 0.2872(14) 0.4891(11) 0.2067(9) 0.032(3) Uani 1 d . .
O15 O 0.2237(14) 0.6969(12) 0.2596(9) 0.033(3) Uani 1 d . .
O16 O -0.2474(13) 0.1802(12) 0.1243(8) 0.029(3) Uani 1 d . .
N12 N 0.4243(19) 0.2777(17) -0.1121(11) 0.039(4) Uani 1 d . .
O17 O 0.3672(14) 0.2820(12) -0.0318(8) 0.034(3) Uani 1 d . .
O18 O 0.3555(16) 0.2501(18) -0.1960(11) 0.059(5) Uani 1 d . .
O19 O 0.5415(16) 0.3000(15) -0.1062(13) 0.049(4) Uani 1 d . .
O20 O 0.6117(12) 0.3064(11) 0.2338(8) 0.027(3) Uani 1 d . .
O21 O 0.1800(13) 0.2504(12) 0.6106(9) 0.030(3) Uani 1 d . .
O22 O 0.1803(15) -0.0182(13) 0.4556(10) 0.040(4) Uani 1 d . .
O23 O 0.4878(13) 0.4445(13) 0.1327(10) 0.034(3) Uani 1 d . .
O24 O 0.3573(14) -0.1179(12) 0.4075(10) 0.037(3) Uani 1 d . .
O25 O -0.3066(40) -0.0327(36) 0.2942(44) 0.098(18) Uani 0.50 d P .

loop_
_atom_type_symbol
_atom_type_description
_atom_type_scat_dispersion_real
_atom_type_scat_dispersion_imag
_atom_type_scat_source
C C 0.0033 0.0016 'International Tables Vol C Tables 4.2.6.8 and 6.1.1.4'
H H 0.0000 0.0000 'International Tables Vol C Tables 4.2.6.8 and 6.1.1.4'
N N 0.0061 0.0033 'International Tables Vol C Tables 4.2.6.8 and 6.1.1.4'
O O 0.0106 0.0060 'International Tables Vol C Tables 4.2.6.8 and 6.1.1.4'
Cu Cu 0.3201 1.2651 'International Tables Vol C Tables 4.2.6.8 and 6.1.1.4'
Eu Eu -0.1578 3.6682 'International Tables Vol C Tables 4.2.6.8 and 6.1.1.4'

loop_
_geom_angle_atom_site_label_1
_geom_angle_atom_site_label_2
_geom_angle_atom_site_label_3
_geom_angle
_geom_angle_site_symmetry_1
_geom_angle_site_symmetry_3
_geom_angle_publ_flag
O13 Eu1 O14 150.6(5) . . ?
O13 Eu1 O12 54.0(5) . . ?
O14 Eu1 O12 154.2(5) . . ?
O13 Eu1 O6 94.5(4) . . ?
O14 Eu1 O6 92.5(4) . . ?
O12 Eu1 O6 91.6(6) . . ?
O13 Eu1 O2 81.3(4) . . ?
O14 Eu1 O2 75.4(4) . . ?
O12 Eu1 O2 115.4(6) . . ?
O6 Eu1 O2 141.1(3) . . ?
O13 Eu1 O10 106.5(4) . . ?
O14 Eu1 O10 83.2(4) . . ?
O12 Eu1 O10 78.8(4) . . ?
O6 Eu1 O10 144.4(4) . . ?
O2 Eu1 O10 71.8(3) . . ?
O13 Eu1 O8 128.3(4) . . ?
O14 Eu1 O8 81.0(4) . . ?
O12 Eu1 O8 75.9(5) . . ?
O6 Eu1 O8 72.7(4) . . ?
O2 Eu1 O8 138.4(3) . . ?
O10 Eu1 O8 71.7(4) . . ?
O13 Eu1 O4 73.6(5) . . ?
O14 Eu1 O4 81.9(4) . . ?
O12 Eu1 O4 123.4(4) . . ?
O6 Eu1 O4 71.1(4) . . ?
O2 Eu1 O4 70.6(3) . . ?
O10 Eu1 O4 142.0(4) . . ?
O8 Eu1 O4 139.0(4) . . ?
N10 Cu1 O2 89.9(5) . . ?
N10 Cu1 O1 170.0(6) . . ?
O2 Cu1 O1 84.9(5) . . ?
N10 Cu1 N9 84.1(5) . . ?
O2 Cu1 N9 169.9(5) . . ?
O1 Cu1 N9 99.8(5) . . ?
N10 Cu1 O15 95.1(6) . . ?
O2 Cu1 O15 88.3(5) . . ?
O1 Cu1 O15 93.3(5) . . ?
N9 Cu1 O15 100.3(6) . . ?
O4 Cu2 N2 90.6(5) . . ?
O4 Cu2 O3 84.3(5) . . ?
N2 Cu2 O3 172.5(6) . . ?
O4 Cu2 N1 165.4(6) . . ?
N2 Cu2 N1 82.6(6) . . ?
O3 Cu2 N1 101.1(5) . . ?
O4 Cu2 O16 95.7(5) . . ?
N2 Cu2 O16 91.9(5) . . ?
O3 Cu2 O16 94.0(4) . . ?
N1 Cu2 O16 97.3(6) . . ?
O6 Cu3 N4 90.6(5) . . ?
O6 Cu3 O5 85.4(5) . . ?
N4 Cu3 O5 169.1(6) . . ?
O6 Cu3 N3 172.8(6) . . ?
N4 Cu3 N3 82.2(6) . . ?
O5 Cu3 N3 101.7(6) . . ?
O6 Cu3 O17 87.6(5) . . ?
N4 Cu3 O17 104.5(6) . . ?
O5 Cu3 O17 85.5(5) . . ?
N3 Cu3 O17 93.7(5) . . ?
N6 Cu4 O8 91.1(5) . . ?
N6 Cu4 O7 169.0(7) . . ?
O8 Cu4 O7 85.8(5) . . ?
N6 Cu4 N5 81.8(7) . . ?
O8 Cu4 N5 171.7(7) . . ?
O7 Cu4 N5 100.5(6) . . ?
N6 Cu4 O20 97.4(6) . . ?
O8 Cu4 O20 96.9(5) . . ?
O7 Cu4 O20 93.4(5) . . ?
N5 Cu4 O20 88.2(6) . . ?
N8 Cu5 O10 90.8(5) . . ?
N8 Cu5 O9 161.8(6) . . ?
O10 Cu5 O9 84.8(5) . . ?
N8 Cu5 N7 84.0(6) . . ?
O10 Cu5 N7 173.8(6) . . ?
O9 Cu5 N7 99.1(5) . . ?
N8 Cu5 O21 99.9(5) . . ?
O10 Cu5 O21 99.2(5) . . ?
O9 Cu5 O21 98.2(5) . . ?
N7 Cu5 O21 85.1(5) . . ?
C1 O1 Cu1 107.1(10) . . ?
N2 O2 Cu1 107.3(8) . . ?
N2 O2 Eu1 125.6(8) . . ?
Cu1 O2 Eu1 126.4(5) . . ?
C3 O3 Cu2 106.6(9) . . ?
N4 O4 Cu2 108.6(9) . . ?
N4 O4 Eu1 122.0(9) . . ?
Cu2 O4 Eu1 124.9(5) . . ?
C5 O5 Cu3 107.2(11) . . ?
N6 O6 Cu3 108.6(8) . . ?
N6 O6 Eu1 122.4(8) . . ?
Cu3 O6 Eu1 128.9(6) . . ?
C7 O7 Cu4 106.2(10) . . ?
N8 O8 Cu4 107.4(8) . . ?
N8 O8 Eu1 121.3(9) . . ?
Cu4 O8 Eu1 123.4(5) . . ?
C9 O9 Cu5 107.0(9) . . ?
N10 O10 Cu5 109.3(8) . . ?
N10 O10 Eu1 122.8(8) . . ?
Cu5 O10 Eu1 126.7(5) . . ?
C2 N1 Cu2 110.0(11) . . ?
C1 N2 O2 114.5(13) . . ?
C1 N2 Cu2 121.0(11) . . ?
O2 N2 Cu2 124.1(9) . . ?
C4 N3 Cu3 112.4(10) . . ?
C3 N4 O4 114.0(14) . . ?
C3 N4 Cu3 121.0(12) . . ?
O4 N4 Cu3 124.5(10) . . ?
C6 N5 Cu4 113.4(12) . . ?
C5 N6 O6 114.4(14) . . ?
C5 N6 Cu4 118.6(14) . . ?
O6 N6 Cu4 125.8(10) . . ?
C8 N7 Cu5 111.2(10) . . ?
C7 N8 O8 115.4(13) . . ?
C7 N8 Cu5 117.1(11) . . ?
O8 N8 Cu5 126.5(10) . . ?
C10 N9 Cu1 109.6(10) . . ?
C9 N10 O10 113.9(13) . . ?
C9 N10 Cu1 119.5(12) . . ?
O10 N10 Cu1 126.5(9) . . ?
O1 C1 N2 126.0(16) . . ?
O1 C1 C2 122.2(15) . . ?
N2 C1 C2 111.8(15) . . ?
N1 C2 C1 114.1(16) . . ?
O3 C3 N4 125.8(15) . . ?
O3 C3 C4 122.6(14) . . ?
N4 C3 C4 111.6(16) . . ?
N3 C4 C3 111.0(15) . . ?
O5 C5 N6 124.1(19) . . ?
O5 C5 C6 120.1(15) . . ?
N6 C5 C6 115.8(16) . . ?
N5 C6 C5 107.9(14) . . ?
N8 C7 O7 124.7(14) . . ?
N8 C7 C8 116.5(14) . . ?
O7 C7 C8 118.6(14) . . ?
N7 C8 C7 108.2(13) . . ?
O9 C9 N10 124.1(15) . . ?
O9 C9 C10 119.7(14) . . ?
N10 C9 C10 116.0(15) . . ?
C9 C10 N9 110.6(13) . . ?
O12 N11 O13 116.0(19) . . ?
O12 N11 O11 126.1(26) . . ?
O13 N11 O11 117.8(28) . . ?
N11 O12 Eu1 95.3(13) . . ?
N11 O13 Eu1 94.5(15) . . ?
O19 N12 O18 122.3(17) . . ?
O19 N12 O17 121.1(16) . . ?
O18 N12 O17 116.6(18) . . ?
N12 O17 Cu3 125.3(12) . . ?

loop_
_geom_bond_atom_site_label_1
_geom_bond_atom_site_label_2
_geom_bond_distance
_geom_bond_site_symmetry_2
_geom_bond_publ_flag
Eu1 O13 2.369(13) . ?
Eu1 O14 2.392(13) . ?
Eu1 O12 2.392(15) . ?
Eu1 O6 2.406(11) . ?
Eu1 O2 2.422(11) . ?
Eu1 O10 2.433(10) . ?
Eu1 O8 2.473(12) . ?
Eu1 O4 2.493(11) . ?
Cu1 N10 1.886(14) . ?
Cu1 O2 1.938(10) . ?
Cu1 O1 1.946(11) . ?
Cu1 N9 2.022(13) . ?
Cu1 O15 2.463(14) . ?
Cu2 O4 1.909(13) . ?
Cu2 N2 1.913(13) . ?
Cu2 O3 1.972(10) . ?
Cu2 N1 2.00(2) . ?
Cu2 O16 2.456(14) . ?
Cu3 O6 1.901(11) . ?
Cu3 N4 1.92(2) . ?
Cu3 O5 1.944(14) . ?
Cu3 N3 1.993(14) . ?
Cu3 O17 2.452(14) . ?
Cu4 N6 1.914(14) . ?
Cu4 O8 1.946(11) . ?
Cu4 O7 1.951(12) . ?
Cu4 N5 1.99(2) . ?
Cu4 O20 2.438(13) . ?
Cu5 N8 1.903(13) . ?
Cu5 O10 1.913(11) . ?
Cu5 O9 1.967(11) . ?
Cu5 N7 1.99(2) . ?
Cu5 O21 2.400(13) . ?
O1 C1 1.26(2) . ?
O2 N2 1.41(2) . ?
O3 C3 1.23(2) . ?
O4 N4 1.38(2) . ?
O5 C5 1.29(2) . ?
O6 N6 1.42(2) . ?
O7 C7 1.31(2) . ?
O8 N8 1.407(14) . ?
O9 C9 1.30(2) . ?
O10 N10 1.42(2) . ?
N1 C2 1.45(2) . ?
N2 C1 1.28(2) . ?
N3 C4 1.45(3) . ?
N4 C3 1.31(2) . ?
N5 C6 1.47(2) . ?
N6 C5 1.29(2) . ?
N7 C8 1.50(2) . ?
N8 C7 1.30(2) . ?
N9 C10 1.52(2) . ?
N10 C9 1.30(2) . ?
C1 C2 1.51(2) . ?
C3 C4 1.56(2) . ?
C5 C6 1.54(3) . ?
C7 C8 1.54(2) . ?
C9 C10 1.50(2) . ?
N11 O12 1.24(3) . ?
N11 O13 1.31(3) . ?
N11 O11 1.32(3) . ?
N12 O19 1.25(2) . ?
N12 O18 1.27(2) . ?
N12 O17 1.30(2) . ?
